data_4332991
loop_
_publ_author_name
'Roggan, Stefan'
'Limberg, Christian'
'Ziemer, Burkhard'
'Siemons, Maike'
'Simon, Ulrich'

_publ_section_title
;
 Reactivity and Properties of
 [&#x2212;O&#x2212;BiIII...OMo&#x2212;]nChains
;
_journal_issue 22
_journal_name_full 'Inorganic Chemistry'
_journal_page_first 9020
_journal_page_last 9031
_journal_paper_doi 10.1021/ic061198c
_journal_volume 45
_journal_year 2006
_chemical_formula_sum 'C15 H17 Bi O'
_chemical_formula_weight 422.27
_chemical_name_systematic
; 
 ? 
;
_space_group_IT_number 39
_symmetry_cell_setting orthorhombic
_symmetry_space_group_name_Hall 'C -2a -2a'
_symmetry_space_group_name_H-M 'C m 2 a'
_atom_sites_solution_hydrogens geom
_atom_sites_solution_primary direct
_atom_sites_solution_secondary difmap
_audit_creation_method SHELXL-97
_cell_angle_alpha 90.00
_cell_angle_beta 90.00
_cell_angle_gamma 90.00
_cell_formula_units_Z 4
_cell_length_a 21.013(4)
_cell_length_b 16.391(3)
_cell_length_c 4.1400(5)
_cell_measurement_temperature 180(2)
_cell_volume 1425.9(4)
_computing_structure_refinement 'SHELXL-97 (Sheldrick, 1997)'
_computing_structure_solution 'SHELXS-97 (Sheldrick, 1990)'
_diffrn_ambient_temperature 180(2)
_diffrn_measured_fraction_theta_full 0.989
_diffrn_measured_fraction_theta_max 0.989
_diffrn_radiation_monochromator graphite
_diffrn_radiation_source 'fine-focus sealed tube'
_diffrn_radiation_type MoK\a
_diffrn_radiation_wavelength 0.71073
_diffrn_reflns_av_R_equivalents 0.0475
_diffrn_reflns_av_sigmaI/netI 0.0279
_diffrn_reflns_limit_h_max 25
_diffrn_reflns_limit_h_min -25
_diffrn_reflns_limit_k_max 20
_diffrn_reflns_limit_k_min -20
_diffrn_reflns_limit_l_max 5
_diffrn_reflns_limit_l_min -5
_diffrn_reflns_number 7439
_diffrn_reflns_theta_full 25.96
_diffrn_reflns_theta_max 25.96
_diffrn_reflns_theta_min 3.15
_exptl_absorpt_coefficient_mu 12.347
_exptl_absorpt_correction_T_max 0.2147
_exptl_absorpt_correction_T_min 0.1191
_exptl_absorpt_correction_type numerical
_exptl_crystal_density_diffrn 1.967
_exptl_crystal_density_method 'not measured'
_exptl_crystal_F_000 792
_exptl_crystal_size_max 0.30
_exptl_crystal_size_mid 0.22
_exptl_crystal_size_min 0.18
_refine_diff_density_max 1.188
_refine_diff_density_min -0.692
_refine_diff_density_rms 0.128
_refine_ls_abs_structure_details 'Flack H D (1983), Acta Cryst. A39, 876-881'
_refine_ls_abs_structure_Flack 0.49(2)
_refine_ls_extinction_coef 0.00016(15)
_refine_ls_extinction_expression Fc^*^=kFc[1+0.001xFc^2^\l^3^/sin(2\q)]^-1/4^
_refine_ls_extinction_method SHELXL
_refine_ls_goodness_of_fit_ref 1.080
_refine_ls_hydrogen_treatment constr
_refine_ls_matrix_type full
_refine_ls_number_parameters 50
_refine_ls_number_reflns 1418
_refine_ls_number_restraints 16
_refine_ls_restrained_S_all 1.077
_refine_ls_R_factor_all 0.0222
_refine_ls_R_factor_gt 0.0215
_refine_ls_shift/su_max 0.001
_refine_ls_shift/su_mean 0.000
_refine_ls_structure_factor_coef Fsqd
_refine_ls_weighting_details 'calc w=1/[\s^2^(Fo^2^)+(0.0358P)^2^+0.4303P] where P=(Fo^2^+2Fc^2^)/3'
_refine_ls_weighting_scheme calc
_refine_ls_wR_factor_gt 0.0528
_refine_ls_wR_factor_ref 0.0532
_reflns_number_gt 1374
_reflns_number_total 1418
_reflns_threshold_expression I>2sigma(I)
_cod_data_source_file ic061198csup2.cif
_cod_data_source_block c:\ziemer\rogg49
_cod_database_code 4332991

loop_
_symmetry_equiv_pos_as_xyz
'x, y, z'
'x+1/2, y, -z'
'-x+1/2, y, z'
'-x, y, -z'
'x+1/2, y+1/2, z'
'x+1, y+1/2, -z'
'-x+1, y+1/2, z'
'-x+1/2, y+1/2, -z'

loop_
_atom_site_label
_atom_site_type_symbol
_atom_site_fract_x
_atom_site_fract_y
_atom_site_fract_z
_atom_site_U_iso_or_equiv
_atom_site_adp_type
_atom_site_occupancy
_atom_site_symmetry_multiplicity
_atom_site_calc_flag
_atom_site_refinement_flags
_atom_site_disorder_assembly
_atom_site_disorder_group
C1 C 0.6816(3) 0.1482(5) 0.0902(18) 0.026(2) Uiso 0.50 1 d PGDU A 1
C2 C 0.6200(4) 0.1486(5) 0.2121(18) 0.038(3) Uiso 0.50 1 d PGDU A 1
C3 C 0.5754(3) 0.2030(6) 0.090(2) 0.056(4) Uiso 0.50 1 d PGU A 1
H3 H 0.5332 0.2033 0.1733 0.067 Uiso 0.50 1 calc PR A 1
C4 C 0.5923(4) 0.2570(6) -0.154(2) 0.052(3) Uiso 0.50 1 d PGU A 1
H4 H 0.5618 0.2942 -0.2377 0.062 Uiso 0.50 1 calc PR A 1
C5 C 0.6540(4) 0.2566(5) -0.2761(19) 0.041(3) Uiso 0.50 1 d PGU A 1
H5 H 0.6655 0.2935 -0.4430 0.049 Uiso 0.50 1 calc PR A 1
C6 C 0.6986(3) 0.2022(5) -0.1540(18) 0.033(2) Uiso 0.50 1 d PGU A 1
H6 H 0.7407 0.2019 -0.2373 0.040 Uiso 0.50 1 calc PR A 1
C7 C 0.5999(7) 0.0884(8) 0.477(3) 0.049(4) Uiso 0.50 1 d PD A 1
H7A H 0.6365 0.0548 0.5387 0.074 Uiso 0.50 1 calc PR A 1
H7B H 0.5658 0.0532 0.3948 0.074 Uiso 0.50 1 calc PR A 1
H7C H 0.5846 0.1187 0.6653 0.074 Uiso 0.50 1 calc PR A 1
C8 C 0.8420(3) 0.1193(4) 0.131(2) 0.024(2) Uiso 0.50 1 d PGDU A 2
C9 C 0.8949(4) 0.0737(4) 0.041(2) 0.043(3) Uiso 0.50 1 d PGDU A 2
C10 C 0.9515(3) 0.1128(6) -0.039(3) 0.060(4) Uiso 0.50 1 d PGU A 2
H10 H 0.9876 0.0816 -0.1007 0.072 Uiso 0.50 1 calc PR A 2
C11 C 0.9551(3) 0.1974(6) -0.029(3) 0.076(5) Uiso 0.50 1 d PGU . 2
H11 H 0.9938 0.2241 -0.0842 0.092 Uiso 0.50 1 calc PR A 2
C12 C 0.9022(4) 0.2430(4) 0.061(3) 0.053(4) Uiso 0.50 1 d PGU A 2
H12 H 0.9047 0.3008 0.0674 0.064 Uiso 0.50 1 calc PR A 2
C13 C 0.8457(3) 0.2039(4) 0.141(2) 0.033(2) Uiso 0.50 1 d PGU A 2
H13 H 0.8095 0.2350 0.2024 0.040 Uiso 0.50 1 calc PR A 2
C14 C 0.8969(9) -0.0195(8) 0.047(4) 0.060(4) Uiso 0.50 1 d PD A 2
H14A H 0.9388 -0.0383 -0.0251 0.090 Uiso 0.50 1 calc PR A 2
H14B H 0.8640 -0.0412 -0.0971 0.090 Uiso 0.50 1 calc PR A 2
H14C H 0.8891 -0.0388 0.2678 0.090 Uiso 0.50 1 calc PR A 2
Bi Bi 0.7500 0.05203(12) 0.27826(4) 0.02439(12) Uani 1 2 d SD . .
O O 0.7500 -0.0154(4) 0.7641(10) 0.0281(13) Uani 1 2 d S . .
C15 C 0.7500 -0.1014(9) 0.798(3) 0.059(3) Uiso 1 2 d S . .
H15A H 0.7500 -0.1156 1.0282 0.089 Uiso 1 2 calc SR A .
H15B H 0.7881 -0.1241 0.6951 0.089 Uiso 0.50 1 calc PR . .
H15C H 0.7119 -0.1241 0.6951 0.089 Uiso 0.50 1 calc PR . .

loop_
_atom_site_aniso_label
_atom_site_aniso_U_11
_atom_site_aniso_U_22
_atom_site_aniso_U_33
_atom_site_aniso_U_23
_atom_site_aniso_U_13
_atom_site_aniso_U_12
Bi 0.03376(16) 0.02110(15) 0.01831(15) 0.0003(9) 0.000 0.000
O 0.044(4) 0.023(3) 0.017(3) 0.0028(17) 0.000 0.000

loop_
_atom_type_symbol
_atom_type_description
_atom_type_scat_dispersion_real
_atom_type_scat_dispersion_imag
_atom_type_scat_source
C C 0.0033 0.0016 'International Tables Vol C Tables 4.2.6.8 and 6.1.1.4'
H H 0.0000 0.0000 'International Tables Vol C Tables 4.2.6.8 and 6.1.1.4'
Bi Bi -4.1077 10.2566 'International Tables Vol C Tables 4.2.6.8 and 6.1.1.4'
O O 0.0106 0.0060 'International Tables Vol C Tables 4.2.6.8 and 6.1.1.4'

loop_
_geom_angle_atom_site_label_1
_geom_angle_atom_site_label_2
_geom_angle_atom_site_label_3
_geom_angle
_geom_angle_site_symmetry_1
_geom_angle_site_symmetry_3
C2 C1 C6 120.0 . .
C2 C1 Bi 117.9(4) . .
C6 C1 Bi 122.0(4) . .
C3 C2 C1 120.0 . .
C3 C2 C7 119.1(8) . .
C1 C2 C7 120.8(8) . .
C2 C3 C4 120.0 . .
C2 C3 H3 120.0 . .
C4 C3 H3 120.0 . .
C5 C4 C3 120.0 . .
C5 C4 H4 120.0 . .
C3 C4 H4 120.0 . .
C4 C5 C6 120.0 . .
C4 C5 H5 120.0 . .
C6 C5 H5 120.0 . .
C5 C6 C1 120.0 . .
C5 C6 H6 120.0 . .
C1 C6 H6 120.0 . .
C2 C7 H7A 109.5 . .
C2 C7 H7B 109.5 . .
H7A C7 H7B 109.5 . .
C2 C7 H7C 109.5 . .
H7A C7 H7C 109.5 . .
H7B C7 H7C 109.5 . .
C9 C8 C13 120.0 . .
C9 C8 Bi 119.0(4) . .
C13 C8 Bi 121.0(4) . .
C8 C9 C10 120.0 . .
C8 C9 C14 123.6(9) . .
C10 C9 C14 116.2(9) . .
C11 C10 C9 120.0 . .
C11 C10 H10 120.0 . .
C9 C10 H10 120.0 . .
C12 C11 C10 120.0 . .
C12 C11 H11 120.0 . .
C10 C11 H11 120.0 . .
C11 C12 C13 120.0 . .
C11 C12 H12 120.0 . .
C13 C12 H12 120.0 . .
C12 C13 C8 120.0 . .
C12 C13 H13 120.0 . .
C8 C13 H13 120.0 . .
C9 C14 H14A 109.5 . .
C9 C14 H14B 109.5 . .
H14A C14 H14B 109.5 . .
C9 C14 H14C 109.5 . .
H14A C14 H14C 109.5 . .
H14B C14 H14C 109.5 . .
C1 Bi O 129.4(2) 3_655 .
C1 Bi O 129.4(2) . .
C1 Bi C8 96.2(3) 3_655 3_655
O Bi C8 117.5(2) . 3_655
C1 Bi C8 96.2(3) . .
O Bi C8 117.5(2) . .
C8 Bi C8 113.9(4) 3_655 .
C1 Bi O 90.9(2) 3_655 1_554
C1 Bi O 90.9(2) . 1_554
O Bi O 123.7(3) . 1_554
C8 Bi O 89.2(2) 3_655 1_554
C8 Bi O 89.2(2) . 1_554
C15 O Bi 124.5(5) . .
C15 O Bi 111.7(5) . 1_556
Bi O Bi 123.7(3) . 1_556
O C15 H15A 109.5 . .
O C15 H15B 109.5 . .
H15A C15 H15B 109.5 . .
O C15 H15C 109.5 . .
H15A C15 H15C 109.5 . .
H15B C15 H15C 109.5 . .

loop_
_geom_bond_atom_site_label_1
_geom_bond_atom_site_label_2
_geom_bond_distance
_geom_bond_site_symmetry_2
C1 C2 1.3900 .
C1 C6 1.3900 .
C1 Bi 2.270(6) .
C2 C3 1.3900 .
C2 C7 1.533(12) .
C3 C4 1.3900 .
C3 H3 0.9500 .
C4 C5 1.3900 .
C4 H4 0.9500 .
C5 C6 1.3900 .
C5 H5 0.9500 .
C6 H6 0.9500 .
C7 H7A 0.9800 .
C7 H7B 0.9800 .
C7 H7C 0.9800 .
C8 C9 1.3900 .
C8 C13 1.3900 .
C8 Bi 2.308(6) .
C9 C10 1.3900 .
C9 C14 1.529(14) .
C10 C11 1.3900 .
C10 H10 0.9500 .
C11 C12 1.3900 .
C11 H11 0.9500 .
C12 C13 1.3900 .
C12 H12 0.9500 .
C13 H13 0.9500 .
C14 H14A 0.9800 .
C14 H14B 0.9800 .
C14 H14C 0.9800 .
Bi C1 2.270(6) 3_655
Bi O 2.295(5) .
Bi C8 2.308(6) 3_655
Bi O 2.399(5) 1_554
O C15 1.416(17) .
O Bi 2.399(5) 1_556
C15 H15A 0.9800 .
C15 H15B 0.9800 .
C15 H15C 0.9800 .

loop_
_geom_torsion_atom_site_label_1
_geom_torsion_atom_site_label_2
_geom_torsion_atom_site_label_3
_geom_torsion_atom_site_label_4
_geom_torsion
_geom_torsion_site_symmetry_1
_geom_torsion_site_symmetry_4
C6 C1 C2 C3 0.0 . .
Bi C1 C2 C3 -176.0(6) . .
C6 C1 C2 C7 178.8(10) . .
Bi C1 C2 C7 2.7(10) . .
C1 C2 C3 C4 0.0 . .
C7 C2 C3 C4 -178.8(10) . .
C2 C3 C4 C5 0.0 . .
C3 C4 C5 C6 0.0 . .
C4 C5 C6 C1 0.0 . .
C2 C1 C6 C5 0.0 . .
Bi C1 C6 C5 175.9(6) . .
C13 C8 C9 C10 0.0 . .
Bi C8 C9 C10 -178.1(6) . .
C13 C8 C9 C14 175.3(12) . .
Bi C8 C9 C14 -2.7(11) . .
C8 C9 C10 C11 0.0 . .
C14 C9 C10 C11 -175.7(11) . .
C9 C10 C11 C12 0.0 . .
C9 C10 C11 C11 155.7(13) . 4_755
C10 C11 C12 C13 0.0 . .
C11 C11 C12 C13 -140.9(16) 4_755 .
C11 C12 C13 C8 0.0 . .
C9 C8 C13 C12 0.0 . .
Bi C8 C13 C12 178.0(6) . .
C2 C1 Bi C1 -158.2(4) . 3_655
C6 C1 Bi C1 25.8(6) . 3_655
C2 C1 Bi O -26.0(6) . .
C6 C1 Bi O 158.0(4) . .
C2 C1 Bi C8 26.5(9) . 3_655
C6 C1 Bi C8 -149.4(12) . 3_655
C2 C1 Bi C8 -159.7(5) . .
C6 C1 Bi C8 24.4(5) . .
C2 C1 Bi O 111.0(4) . 1_554
C6 C1 Bi O -64.9(5) . 1_554
C9 C8 Bi C1 -152.3(12) . 3_655
C13 C8 Bi C1 29.7(8) . 3_655
C9 C8 Bi C1 -147.6(5) . .
C13 C8 Bi C1 34.3(5) . .
C9 C8 Bi O 71.4(5) . .
C13 C8 Bi O -106.6(5) . .
C9 C8 Bi C8 -145.6(4) . 3_655
C13 C8 Bi C8 36.4(7) . 3_655
C9 C8 Bi O -56.8(5) . 1_554
C13 C8 Bi O 125.1(5) . 1_554
C1 Bi O C15 -125.0(3) 3_655 .
C1 Bi O C15 125.0(3) . .
C8 Bi O C15 109.2(2) 3_655 .
C8 Bi O C15 -109.2(2) . .
O Bi O C15 0.000(2) 1_554 .
C1 Bi O Bi 55.0(3) 3_655 1_556
C1 Bi O Bi -55.0(3) . 1_556
C8 Bi O Bi -70.8(2) 3_655 1_556
C8 Bi O Bi 70.8(2) . 1_556
O Bi O Bi 180.0 1_554 1_556
